data_4087432
loop_
_publ_author_name
'Li, Ying'
'Zhang, Yahui'
'Yang, Dawei'
'Li, Yang'
'Sun, Puhua'
'Wang, Baomin'
'Qu, Jingping'

_publ_section_title
;
 Synthesis and Reactivity of Thioether-Dithiolate-Bridged Multi-iron
 Complexes
;
_journal_issue 9
_journal_name_full Organometallics
_journal_page_first 1661
_journal_paper_doi 10.1021/acs.organomet.5b00118
_journal_volume 34
_journal_year 2015
_chemical_formula_sum 'C30 H50 Cl2 F12 Fe3 P2 S6'
_chemical_formula_weight 1131.45
_space_group_IT_number 14
_space_group_name_Hall '-P 2ybc'
_space_group_name_H-M_alt 'P 1 21/c 1'
_symmetry_cell_setting monoclinic
_symmetry_space_group_name_H-M 'P 1 21/c 1'
_atom_sites_solution_hydrogens geom
_atom_sites_solution_primary direct
_atom_sites_solution_secondary difmap
_audit_creation_method SHELXL-97
_cell_angle_alpha 90.00
_cell_angle_beta 92.086(2)
_cell_angle_gamma 90.00
_cell_formula_units_Z 4
_cell_length_a 19.8141(6)
_cell_length_b 11.9789(4)
_cell_length_c 18.6461(5)
_cell_measurement_temperature 298(2)
_cell_volume 4422.7(2)
_computing_cell_refinement 'Bruker SMART'
_computing_data_collection 'Bruker SMART'
_computing_data_reduction 'Bruker SAINT'
_computing_molecular_graphics 'Bruker SHELXTL'
_computing_publication_material 'Bruker SHELXTL'
_computing_structure_refinement 'Bruker SHELXTL'
_computing_structure_solution 'Bruker SHELXTL'
_diffrn_ambient_temperature 298(2)
_diffrn_measured_fraction_theta_full 0.999
_diffrn_measured_fraction_theta_max 0.999
_diffrn_measurement_device_type 'CCD area detector'
_diffrn_measurement_method 'phi and omega scans'
_diffrn_radiation_monochromator graphite
_diffrn_radiation_source 'fine-focus sealed tube'
_diffrn_radiation_type MoK\a
_diffrn_radiation_wavelength 0.71073
_diffrn_reflns_av_R_equivalents 0.0394
_diffrn_reflns_av_sigmaI/netI 0.0355
_diffrn_reflns_limit_h_max 20
_diffrn_reflns_limit_h_min -23
_diffrn_reflns_limit_k_max 14
_diffrn_reflns_limit_k_min -14
_diffrn_reflns_limit_l_max 22
_diffrn_reflns_limit_l_min -22
_diffrn_reflns_number 28964
_diffrn_reflns_theta_full 25.00
_diffrn_reflns_theta_max 25.00
_diffrn_reflns_theta_min 1.99
_exptl_absorpt_coefficient_mu 1.522
_exptl_absorpt_correction_T_max 0.738
_exptl_absorpt_correction_T_min 0.602
_exptl_absorpt_correction_type empirical
_exptl_absorpt_process_details SADABS
_exptl_crystal_colour black
_exptl_crystal_density_diffrn 1.699
_exptl_crystal_density_method 'not measured'
_exptl_crystal_description block
_exptl_crystal_F_000 2304
_exptl_crystal_size_max 0.34
_exptl_crystal_size_mid 0.32
_exptl_crystal_size_min 0.20
_refine_diff_density_max 1.715
_refine_diff_density_min -1.174
_refine_diff_density_rms 0.094
_refine_ls_extinction_method none
_refine_ls_goodness_of_fit_ref 1.009
_refine_ls_hydrogen_treatment 'riding mode'
_refine_ls_matrix_type full
_refine_ls_number_parameters 587
_refine_ls_number_reflns 7789
_refine_ls_number_restraints 598
_refine_ls_restrained_S_all 1.028
_refine_ls_R_factor_all 0.0705
_refine_ls_R_factor_gt 0.0538
_refine_ls_shift/su_max 0.054
_refine_ls_shift/su_mean 0.003
_refine_ls_structure_factor_coef Fsqd
_refine_ls_weighting_details 'calc w=1/[\s^2^(Fo^2^)+(0.1460P)^2^+0.0000P] where P=(Fo^2^+2Fc^2^)/3'
_refine_ls_weighting_scheme calc
_refine_ls_wR_factor_gt 0.1740
_refine_ls_wR_factor_ref 0.1902
_reflns_number_gt 6076
_reflns_number_total 7789
_reflns_threshold_expression >2sigma(I)
_cod_data_source_file om5b00118_si_007.cif
_cod_data_source_block 1
_cod_depositor_comments
;
The following automatic conversions were performed:

data item '_symmetry_cell_setting' value 'Monoclinic' was changed to
'monoclinic' in accordance with the
/home/saulius/struct/COD-crude-data/automatic-downloads/DataCite-retrospective/ACS/depositions/lib/dictionaries/cif_core.dic
dictionary named 'cif_core.dic' version 2.4.2 last updated on
2011-04-26.

Automatic conversion script
Id: cif_fix_values 6909 2019-04-08 15:41:33Z antanas 
;
_cod_original_sg_symbol_H-M 'P2(1)/c  '
_cod_database_code 4087432

loop_
_symmetry_equiv_pos_as_xyz
'x, y, z'
'-x, y+1/2, -z+1/2'
'-x, -y, -z'
'x, -y-1/2, z-1/2'

loop_
_atom_site_label
_atom_site_type_symbol
_atom_site_fract_x
_atom_site_fract_y
_atom_site_fract_z
_atom_site_U_iso_or_equiv
_atom_site_adp_type
_atom_site_occupancy
_atom_site_symmetry_multiplicity
_atom_site_calc_flag
_atom_site_refinement_flags
_atom_site_disorder_assembly
_atom_site_disorder_group
Fe1 Fe 0.12833(3) 0.80760(5) 0.20741(4) 0.0389(2) Uani 1 1 d . . .
Fe3 Fe 0.21677(3) 0.65364(5) 0.25185(3) 0.0345(2) Uani 1 1 d . . .
Fe2 Fe 0.32592(3) 0.56587(5) 0.31416(3) 0.0342(2) Uani 1 1 d . A .
S1 S 0.10491(6) 0.62920(10) 0.23280(7) 0.0418(3) Uani 1 1 d . . .
S2 S 0.23954(6) 0.81680(10) 0.19712(7) 0.0443(3) Uani 1 1 d . . .
S3 S 0.11896(7) 0.76601(13) 0.09057(7) 0.0548(4) Uani 1 1 d . . .
S4 S 0.24625(6) 0.66046(11) 0.37099(6) 0.0432(3) Uani 1 1 d . A .
S5 S 0.28099(6) 0.51804(10) 0.20694(6) 0.0427(3) Uani 1 1 d . A .
S6 S 0.28354(7) 0.40886(12) 0.35917(9) 0.0582(4) Uani 1 1 d . . .
C1 C 0.0839(3) 0.8668(5) 0.3010(3) 0.0600(13) Uani 1 1 d U . .
C2 C 0.1349(3) 0.9397(5) 0.2807(3) 0.0618(13) Uani 1 1 d U . .
C3 C 0.1162(3) 0.9837(5) 0.2119(4) 0.0629(13) Uani 1 1 d U . .
C4 C 0.0531(3) 0.9369(5) 0.1905(4) 0.0627(13) Uani 1 1 d U . .
C5 C 0.0322(3) 0.8622(5) 0.2441(3) 0.0595(13) Uani 1 1 d U . .
C6 C 0.0796(4) 0.8084(7) 0.3729(3) 0.0836(19) Uani 1 1 d U . .
H6A H 0.0562 0.8553 0.4055 0.125 Uiso 1 1 calc R . .
H6B H 0.1243 0.7936 0.3921 0.125 Uiso 1 1 calc R . .
H6C H 0.0556 0.7392 0.3666 0.125 Uiso 1 1 calc R . .
C7 C 0.1951(3) 0.9766(6) 0.3260(4) 0.0832(19) Uani 1 1 d U . .
H7A H 0.1830 1.0401 0.3543 0.125 Uiso 1 1 calc R . .
H7B H 0.2312 0.9966 0.2956 0.125 Uiso 1 1 calc R . .
H7C H 0.2095 0.9168 0.3572 0.125 Uiso 1 1 calc R . .
C8 C 0.1544(4) 1.0691(5) 0.1697(5) 0.088(2) Uani 1 1 d U . .
H8A H 0.1391 1.1426 0.1815 0.132 Uiso 1 1 calc R . .
H8B H 0.1466 1.0560 0.1193 0.132 Uiso 1 1 calc R . .
H8C H 0.2019 1.0629 0.1815 0.132 Uiso 1 1 calc R . .
C9 C 0.0135(3) 0.9682(6) 0.1233(4) 0.0816(18) Uani 1 1 d U . .
H9A H -0.0161 1.0293 0.1332 0.122 Uiso 1 1 calc R . .
H9B H -0.0127 0.9053 0.1067 0.122 Uiso 1 1 calc R . .
H9C H 0.0440 0.9899 0.0869 0.122 Uiso 1 1 calc R . .
C10 C -0.0322(3) 0.7986(6) 0.2438(4) 0.0739(17) Uani 1 1 d U . .
H10A H -0.0670 0.8444 0.2630 0.111 Uiso 1 1 calc R . .
H10B H -0.0264 0.7327 0.2726 0.111 Uiso 1 1 calc R . .
H10C H -0.0449 0.7777 0.1954 0.111 Uiso 1 1 calc R . .
C11 C 0.2019(3) 0.7105(6) 0.0688(3) 0.0740(16) Uani 1 1 d U . .
H11A H 0.2076 0.6357 0.0881 0.089 Uiso 1 1 calc R . .
H11B H 0.2063 0.7074 0.0172 0.089 Uiso 1 1 calc R . .
C12 C 0.2551(3) 0.7895(6) 0.1028(3) 0.0651(15) Uani 1 1 d U . .
H12A H 0.2546 0.8595 0.0766 0.078 Uiso 1 1 calc R . .
H12B H 0.2996 0.7566 0.0989 0.078 Uiso 1 1 calc R . .
C13 C 0.0698(4) 0.6367(6) 0.0870(4) 0.0772(17) Uani 1 1 d U . .
H13A H 0.0222 0.6545 0.0899 0.093 Uiso 1 1 calc R . .
H13B H 0.0762 0.6000 0.0414 0.093 Uiso 1 1 calc R . .
C14 C 0.0896(3) 0.5590(5) 0.1461(3) 0.0613(14) Uani 1 1 d U . .
H14A H 0.1302 0.5196 0.1335 0.074 Uiso 1 1 calc R . .
H14B H 0.0541 0.5040 0.1511 0.074 Uiso 1 1 calc R . .
C21 C 0.1956(3) 0.5553(6) 0.4160(3) 0.0702(16) Uani 1 1 d U . .
H21A H 0.2141 0.5444 0.4644 0.084 Uiso 1 1 d R A .
H21B H 0.1496 0.5819 0.4196 0.084 Uiso 1 1 d R . .
C23 C 0.2412(3) 0.3802(5) 0.2167(4) 0.0645(14) Uani 1 1 d U . .
H23A H 0.1931 0.3907 0.2221 0.077 Uiso 1 1 d R A .
H23B H 0.2470 0.3364 0.1736 0.077 Uiso 1 1 d R . .
C26 C 0.4037(2) 0.6222(4) 0.3873(3) 0.0458(11) Uani 1 1 d U . .
C27 C 0.4236(2) 0.5178(4) 0.3592(3) 0.0476(11) Uani 1 1 d U A .
C28 C 0.4258(2) 0.5297(4) 0.2828(3) 0.0467(11) Uani 1 1 d U . .
C29 C 0.4154(3) 0.6917(5) 0.1921(3) 0.0570(13) Uani 1 1 d U . .
H29A H 0.4603 0.7198 0.1867 0.086 Uiso 1 1 calc R A .
H29B H 0.3836 0.7517 0.1861 0.086 Uiso 1 1 calc R . .
H29C H 0.4059 0.6355 0.1564 0.086 Uiso 1 1 calc R . .
C30 C 0.3951(2) 0.6994(4) 0.3296(3) 0.0434(10) Uani 1 1 d U A .
C31 C 0.3995(3) 0.6514(5) 0.4651(3) 0.0633(15) Uani 1 1 d U A .
H31A H 0.4432 0.6744 0.4835 0.095 Uiso 1 1 calc R . .
H31B H 0.3848 0.5874 0.4912 0.095 Uiso 1 1 calc R . .
H31C H 0.3678 0.7113 0.4704 0.095 Uiso 1 1 calc R . .
C32 C 0.4431(3) 0.4154(5) 0.4026(4) 0.0713(16) Uani 1 1 d U . .
H32A H 0.4906 0.4178 0.4150 0.107 Uiso 1 1 calc R A .
H32B H 0.4332 0.3496 0.3748 0.107 Uiso 1 1 calc R . .
H32C H 0.4180 0.4138 0.4457 0.107 Uiso 1 1 calc R . .
C33 C 0.4496(3) 0.4415(5) 0.2328(4) 0.0676(15) Uani 1 1 d U A .
H33A H 0.4978 0.4463 0.2296 0.101 Uiso 1 1 calc R . .
H33B H 0.4287 0.4525 0.1861 0.101 Uiso 1 1 calc R . .
H33C H 0.4377 0.3693 0.2506 0.101 Uiso 1 1 calc R . .
C34 C 0.4099(2) 0.6421(4) 0.2652(3) 0.0433(10) Uani 1 1 d U A .
C35 C 0.3819(3) 0.8210(4) 0.3368(3) 0.0533(13) Uani 1 1 d U . .
H35A H 0.4241 0.8600 0.3430 0.080 Uiso 1 1 calc R A .
H35B H 0.3550 0.8338 0.3778 0.080 Uiso 1 1 calc R . .
H35C H 0.3583 0.8476 0.2944 0.080 Uiso 1 1 calc R . .
P1 P 0.37536(8) 0.10520(13) 0.14350(9) 0.0596(4) Uani 1 1 d . . .
P2 P -0.11899(12) 0.6864(2) -0.00170(12) 0.0927(7) Uani 1 1 d . . .
F1 F 0.3227(3) 0.0676(7) 0.0863(4) 0.177(3) Uani 1 1 d . . .
F2 F 0.4293(3) 0.1179(5) 0.0854(3) 0.1300(19) Uani 1 1 d . . .
F3 F 0.3223(3) 0.0921(5) 0.2041(3) 0.1215(17) Uani 1 1 d . . .
F4 F 0.4297(3) 0.1417(5) 0.2021(3) 0.136(2) Uani 1 1 d . . .
F5 F 0.3526(3) 0.2283(4) 0.1335(3) 0.133(2) Uani 1 1 d . . .
F6 F 0.3989(4) -0.0187(5) 0.1528(4) 0.165(3) Uani 1 1 d . . .
F7 F -0.1878(5) 0.722(2) 0.0162(18) 0.304(15) Uani 0.652(6) 1 d P A 1
F8 F -0.0897(8) 0.7951(13) 0.0097(9) 0.178(7) Uani 0.652(6) 1 d P A 1
F9 F -0.0552(9) 0.641(2) -0.0267(13) 0.222(12) Uani 0.652(6) 1 d P A 1
F10 F -0.1123(8) 0.6919(8) -0.0910(4) 0.123(3) Uani 0.652(6) 1 d P A 1
F11 F -0.1622(6) 0.5722(11) -0.0066(7) 0.139(5) Uani 0.652(6) 1 d P A 1
F12 F -0.0979(6) 0.6844(17) 0.0782(6) 0.202(10) Uani 0.652(6) 1 d P A 1
F7' F -0.1552(14) 0.806(2) -0.0215(7) 0.135(9) Uani 0.348(6) 1 d P A 2
F8' F -0.0493(12) 0.7814(18) -0.0108(10) 0.123(7) Uani 0.348(6) 1 d P A 2
F9' F -0.0605(13) 0.5994(16) -0.0078(14) 0.103(9) Uani 0.348(6) 1 d P A 2
F10' F -0.1616(12) 0.689(3) -0.0603(14) 0.173(11) Uani 0.348(6) 1 d P A 2
F11' F -0.104(2) 0.579(2) 0.0234(19) 0.22(2) Uani 0.348(6) 1 d P A 2
F12' F -0.148(2) 0.6976(13) 0.0747(11) 0.169(13) Uani 0.348(6) 1 d P A 2
C42 C 0.3357(7) 0.0768(9) 0.5166(6) 0.163(4) Uani 1 1 d U . .
H42A H 0.2899 0.1049 0.5117 0.196 Uiso 1 1 calc R A 1
H42B H 0.3503 0.0890 0.5662 0.196 Uiso 1 1 calc R A 1
C41 C 0.3748(7) 0.1463(10) 0.4758(6) 0.163(4) Uani 1 1 d U A .
H41A H 0.4211 0.1421 0.4945 0.195 Uiso 1 1 calc R B 1
H41B H 0.3595 0.2224 0.4825 0.195 Uiso 1 1 calc R B 1
Cl1 Cl 0.3309(4) -0.0523(4) 0.5065(3) 0.154(3) Uani 0.652(6) 1 d P A 1
Cl2 Cl 0.3745(3) 0.1185(3) 0.38142(18) 0.1197(18) Uani 0.652(6) 1 d P A 1
Cl1' Cl 0.4003(14) -0.0398(12) 0.5223(6) 0.263(12) Uani 0.348(6) 1 d P A 2
Cl2' Cl 0.4466(10) 0.1040(11) 0.4318(12) 0.277(13) Uani 0.348(6) 1 d P A 2
C22 C 0.1950(5) 0.4480(9) 0.3805(6) 0.075(2) Uani 0.652(6) 1 d PU A 1
H22A H 0.1684 0.4540 0.3360 0.090 Uiso 0.652(6) 1 d PR A 1
H22B H 0.1751 0.3909 0.4100 0.090 Uiso 0.652(6) 1 d PR A 1
C24 C 0.2648(6) 0.3213(8) 0.2789(6) 0.078(2) Uani 0.652(6) 1 d PU A 1
H24A H 0.3068 0.2859 0.2662 0.094 Uiso 0.652(6) 1 d PR A 1
H24B H 0.2332 0.2629 0.2906 0.094 Uiso 0.652(6) 1 d PR A 1
C22' C 0.2608(8) 0.4163(14) 0.4395(12) 0.091(3) Uani 0.348(6) 1 d PU A 2
H22C H 0.2909 0.4343 0.4793 0.110 Uiso 0.348(6) 1 d PR A 2
H22D H 0.2307 0.3585 0.4543 0.110 Uiso 0.348(6) 1 d PR A 2
C24' C 0.2113(10) 0.3788(16) 0.3162(7) 0.079(3) Uani 0.348(6) 1 d PU A 2
H24E H 0.1943 0.3061 0.3297 0.094 Uiso 0.348(6) 1 calc PR A 2
H24C H 0.1771 0.4351 0.3240 0.094 Uiso 0.348(6) 1 calc PR A 2

loop_
_atom_site_aniso_label
_atom_site_aniso_U_11
_atom_site_aniso_U_22
_atom_site_aniso_U_33
_atom_site_aniso_U_23
_atom_site_aniso_U_13
_atom_site_aniso_U_12
Fe1 0.0357(4) 0.0350(4) 0.0456(4) -0.0046(3) -0.0032(3) 0.0058(3)
Fe3 0.0338(4) 0.0345(4) 0.0350(4) 0.0022(3) -0.0014(3) 0.0034(2)
Fe2 0.0314(3) 0.0322(4) 0.0388(4) 0.0043(3) -0.0018(3) -0.0008(2)
S1 0.0374(6) 0.0406(6) 0.0470(7) -0.0014(5) -0.0016(5) -0.0020(5)
S2 0.0399(6) 0.0389(6) 0.0541(8) 0.0076(5) 0.0017(5) 0.0010(5)
S3 0.0598(8) 0.0598(8) 0.0441(7) 0.0023(6) -0.0094(6) 0.0149(6)
S4 0.0382(6) 0.0565(8) 0.0351(6) -0.0021(5) 0.0024(5) -0.0014(5)
S5 0.0417(6) 0.0424(7) 0.0436(7) -0.0074(5) -0.0028(5) 0.0050(5)
S6 0.0548(8) 0.0446(7) 0.0744(10) 0.0234(7) -0.0110(7) -0.0086(6)
C1 0.053(3) 0.061(3) 0.066(3) -0.021(2) 0.006(2) 0.016(2)
C2 0.053(3) 0.050(3) 0.082(3) -0.028(2) -0.008(2) 0.012(2)
C3 0.052(3) 0.046(3) 0.091(3) -0.010(3) -0.003(2) 0.016(2)
C4 0.049(3) 0.054(3) 0.085(3) -0.013(3) -0.001(2) 0.019(2)
C5 0.044(2) 0.059(3) 0.075(3) -0.020(2) 0.000(2) 0.016(2)
C6 0.078(4) 0.110(5) 0.064(4) -0.011(3) 0.016(3) 0.028(4)
C7 0.071(4) 0.073(4) 0.105(4) -0.041(4) -0.019(3) 0.003(3)
C8 0.072(4) 0.052(3) 0.141(5) 0.008(4) 0.006(4) 0.010(3)
C9 0.071(4) 0.070(4) 0.102(4) 0.002(3) -0.016(3) 0.029(3)
C10 0.044(3) 0.078(4) 0.100(4) -0.017(3) 0.007(3) 0.007(3)
C11 0.082(4) 0.085(4) 0.055(3) 0.000(3) 0.004(3) 0.021(3)
C12 0.061(3) 0.084(4) 0.052(3) 0.024(3) 0.015(3) 0.013(3)
C13 0.085(4) 0.072(4) 0.072(4) -0.011(3) -0.022(3) 0.006(3)
C14 0.069(3) 0.054(3) 0.060(3) -0.014(3) -0.018(3) -0.003(3)
C21 0.063(3) 0.087(4) 0.062(3) 0.014(3) 0.016(3) -0.017(3)
C23 0.061(3) 0.044(3) 0.087(4) -0.012(3) -0.009(3) -0.004(2)
C26 0.035(2) 0.052(2) 0.049(2) 0.004(2) -0.0059(19) -0.0032(19)
C27 0.034(2) 0.046(2) 0.062(3) 0.007(2) -0.0077(19) 0.0027(19)
C28 0.033(2) 0.049(2) 0.058(3) -0.002(2) -0.0013(19) 0.0028(19)
C29 0.052(3) 0.068(3) 0.052(3) 0.006(3) 0.014(2) -0.005(2)
C30 0.033(2) 0.045(2) 0.052(2) -0.001(2) -0.0031(19) -0.0041(18)
C31 0.062(3) 0.075(4) 0.052(3) 0.000(3) -0.012(3) -0.003(3)
C32 0.060(3) 0.066(3) 0.087(4) 0.021(3) -0.014(3) 0.005(3)
C33 0.054(3) 0.067(4) 0.081(4) -0.016(3) 0.001(3) 0.013(3)
C34 0.032(2) 0.047(2) 0.050(2) 0.002(2) 0.0016(18) -0.0045(18)
C35 0.053(3) 0.044(3) 0.062(3) -0.002(2) -0.002(2) -0.009(2)
P1 0.0562(8) 0.0539(9) 0.0691(10) -0.0011(7) 0.0074(7) 0.0063(7)
P2 0.0900(14) 0.0988(16) 0.0886(14) -0.0413(12) -0.0071(11) 0.0228(12)
F1 0.119(5) 0.247(9) 0.160(5) -0.075(6) -0.042(4) -0.006(5)
F2 0.119(4) 0.152(5) 0.123(4) 0.016(3) 0.060(3) 0.014(3)
F3 0.100(3) 0.146(5) 0.122(4) 0.001(3) 0.045(3) -0.014(3)
F4 0.106(4) 0.179(6) 0.121(4) -0.033(4) -0.025(3) -0.002(4)
F5 0.181(5) 0.073(3) 0.147(4) 0.009(3) 0.029(4) 0.047(3)
F6 0.203(7) 0.071(3) 0.226(7) 0.031(4) 0.054(5) 0.049(4)
F7 0.064(6) 0.27(2) 0.57(4) -0.27(3) 0.007(14) 0.011(9)
F8 0.163(13) 0.146(11) 0.229(16) -0.086(10) 0.087(12) -0.073(10)
F9 0.141(13) 0.25(2) 0.28(2) -0.076(17) 0.109(14) 0.028(13)
F10 0.181(10) 0.103(6) 0.085(5) -0.037(4) 0.009(6) 0.019(7)
F11 0.121(7) 0.141(9) 0.160(10) -0.059(8) 0.066(7) -0.071(7)
F12 0.110(7) 0.43(3) 0.070(6) -0.076(10) 0.024(5) -0.052(11)
F7' 0.19(2) 0.167(17) 0.052(7) 0.005(9) 0.023(9) 0.135(16)
F8' 0.148(17) 0.118(15) 0.102(12) -0.011(10) -0.002(11) -0.065(14)
F9' 0.114(17) 0.061(8) 0.129(16) -0.043(9) -0.068(15) 0.030(9)
F10' 0.106(14) 0.28(3) 0.130(17) -0.01(2) -0.075(13) 0.035(19)
F11' 0.29(4) 0.107(18) 0.27(4) 0.07(2) 0.17(4) 0.13(2)
F12' 0.36(4) 0.062(9) 0.088(12) 0.016(8) 0.13(2) 0.020(17)
C42 0.229(11) 0.120(8) 0.146(9) -0.014(7) 0.079(8) 0.006(7)
C41 0.244(10) 0.112(7) 0.138(8) -0.017(6) 0.075(7) -0.012(7)
Cl1 0.291(8) 0.079(3) 0.097(3) -0.009(2) 0.092(4) -0.040(4)
Cl2 0.225(5) 0.0609(18) 0.075(2) 0.0031(15) 0.022(2) -0.002(2)
Cl1' 0.56(3) 0.136(10) 0.090(6) 0.014(6) -0.035(12) 0.153(17)
Cl2' 0.31(2) 0.132(9) 0.41(3) -0.032(12) 0.26(2) -0.037(11)
C22 0.074(4) 0.072(4) 0.079(4) 0.013(4) 0.012(4) -0.022(4)
C24 0.088(5) 0.059(4) 0.088(5) -0.002(4) -0.003(4) -0.032(4)
C22' 0.095(6) 0.087(6) 0.091(6) 0.007(5) 0.007(5) -0.041(5)
C24' 0.074(5) 0.068(5) 0.093(5) 0.008(5) -0.003(5) -0.026(5)

loop_
_atom_type_symbol
_atom_type_description
_atom_type_scat_dispersion_real
_atom_type_scat_dispersion_imag
_atom_type_scat_source
C C 0.0033 0.0016 'International Tables Vol C Tables 4.2.6.8 and 6.1.1.4'
H H 0.0000 0.0000 'International Tables Vol C Tables 4.2.6.8 and 6.1.1.4'
F F 0.0171 0.0103 'International Tables Vol C Tables 4.2.6.8 and 6.1.1.4'
P P 0.1023 0.0942 'International Tables Vol C Tables 4.2.6.8 and 6.1.1.4'
S S 0.1246 0.1234 'International Tables Vol C Tables 4.2.6.8 and 6.1.1.4'
Fe Fe 0.3463 0.8444 'International Tables Vol C Tables 4.2.6.8 and 6.1.1.4'
Cl Cl 0.1484 0.1585 'International Tables Vol C Tables 4.2.6.8 and 6.1.1.4'

loop_
_geom_angle_atom_site_label_1
_geom_angle_atom_site_label_2
_geom_angle_atom_site_label_3
_geom_angle
C2 Fe1 C1 39.0(2)
C2 Fe1 C3 39.4(2)
C1 Fe1 C3 65.3(3)
C2 Fe1 C5 66.2(2)
C1 Fe1 C5 39.8(2)
C3 Fe1 C5 65.4(2)
C2 Fe1 C4 65.2(2)
C1 Fe1 C4 64.8(2)
C3 Fe1 C4 38.5(2)
C5 Fe1 C4 38.3(2)
C2 Fe1 S2 88.86(16)
C1 Fe1 S2 120.05(16)
C3 Fe1 S2 93.88(16)
C5 Fe1 S2 154.92(16)
C4 Fe1 S2 129.16(18)
C2 Fe1 S3 143.69(19)
C1 Fe1 S3 149.32(16)
C3 Fe1 S3 104.70(18)
C5 Fe1 S3 109.58(16)
C4 Fe1 S3 89.15(18)
S2 Fe1 S3 88.53(6)
C2 Fe1 S1 126.3(2)
C1 Fe1 S1 92.86(18)
C3 Fe1 S1 156.05(18)
C5 Fe1 S1 91.73(18)
C4 Fe1 S1 124.51(18)
S2 Fe1 S1 106.21(5)
S3 Fe1 S1 89.02(6)
C2 Fe1 Fe3 107.27(16)
C1 Fe1 Fe3 105.44(17)
C3 Fe1 Fe3 138.70(16)
C5 Fe1 Fe3 133.96(18)
C4 Fe1 Fe3 170.18(18)
S2 Fe1 Fe3 54.28(4)
S3 Fe1 Fe3 100.35(4)
S1 Fe1 Fe3 53.93(3)
S5 Fe3 S1 114.54(5)
S5 Fe3 S2 109.42(5)
S1 Fe3 S2 104.65(5)
S5 Fe3 S4 105.14(5)
S1 Fe3 S4 112.00(5)
S2 Fe3 S4 111.19(5)
S5 Fe3 Fe2 53.74(3)
S1 Fe3 Fe2 143.61(4)
S2 Fe3 Fe2 111.73(4)
S4 Fe3 Fe2 53.65(4)
S5 Fe3 Fe1 139.71(4)
S1 Fe3 Fe1 53.58(4)
S2 Fe3 Fe1 53.01(4)
S4 Fe3 Fe1 114.98(4)
Fe2 Fe3 Fe1 159.37(3)
C30 Fe2 C26 39.14(19)
C30 Fe2 C28 65.64(19)
C26 Fe2 C28 65.3(2)
C30 Fe2 C34 39.12(19)
C26 Fe2 C34 65.25(19)
C28 Fe2 C34 38.90(19)
C30 Fe2 C27 65.29(19)
C26 Fe2 C27 38.6(2)
C28 Fe2 C27 39.1(2)
C34 Fe2 C27 65.09(19)
C30 Fe2 S5 123.38(14)
C26 Fe2 S5 155.51(15)
C28 Fe2 S5 92.64(14)
C34 Fe2 S5 91.03(14)
C27 Fe2 S5 127.03(15)
C30 Fe2 S6 146.48(14)
C26 Fe2 S6 107.41(14)
C28 Fe2 S6 107.32(15)
C34 Fe2 S6 146.18(14)
C27 Fe2 S6 88.48(14)
S5 Fe2 S6 88.70(6)
C30 Fe2 S4 91.01(14)
C26 Fe2 S4 92.43(14)
C28 Fe2 S4 155.64(15)
C34 Fe2 S4 124.06(15)
C27 Fe2 S4 125.99(15)
S5 Fe2 S4 106.76(5)
S6 Fe2 S4 88.12(6)
C30 Fe2 Fe3 105.98(13)
C26 Fe2 Fe3 135.92(14)
C28 Fe2 Fe3 135.73(14)
C34 Fe2 Fe3 106.29(13)
C27 Fe2 Fe3 170.71(14)
S5 Fe2 Fe3 54.12(3)
S6 Fe2 Fe3 100.81(4)
S4 Fe2 Fe3 54.96(4)
C14 S1 Fe1 106.2(2)
C14 S1 Fe3 109.2(2)
Fe1 S1 Fe3 72.49(4)
C12 S2 Fe1 106.1(2)
C12 S2 Fe3 108.9(2)
Fe1 S2 Fe3 72.72(4)
C13 S3 C11 99.5(3)
C13 S3 Fe1 104.4(2)
C11 S3 Fe1 104.7(2)
C21 S4 Fe2 106.0(2)
C21 S4 Fe3 107.3(2)
Fe2 S4 Fe3 71.38(4)
C23 S5 Fe2 107.4(2)
C23 S5 Fe3 111.2(2)
Fe2 S5 Fe3 72.13(4)
C24' S6 C22 50.0(6)
C24' S6 C22' 101.5(8)
C22 S6 C22' 58.9(6)
C24' S6 C24 48.9(6)
C22 S6 C24 98.7(5)
C22' S6 C24 137.8(8)
C24' S6 Fe2 109.4(7)
C22 S6 Fe2 103.7(3)
C22' S6 Fe2 115.6(7)
C24 S6 Fe2 103.9(3)
C2 C1 C5 108.9(6)
C2 C1 C6 126.3(6)
C5 C1 C6 124.6(6)
C2 C1 Fe1 70.0(3)
C5 C1 Fe1 71.8(3)
C6 C1 Fe1 128.0(4)
C1 C2 C3 108.0(5)
C1 C2 C7 126.7(6)
C3 C2 C7 125.0(6)
C1 C2 Fe1 71.1(3)
C3 C2 Fe1 71.5(3)
C7 C2 Fe1 128.3(4)
C4 C3 C2 107.8(6)
C4 C3 C8 125.2(6)
C2 C3 C8 126.9(6)
C4 C3 Fe1 72.3(3)
C2 C3 Fe1 69.0(3)
C8 C3 Fe1 126.3(4)
C3 C4 C5 109.3(6)
C3 C4 C9 124.5(6)
C5 C4 C9 126.1(6)
C3 C4 Fe1 69.2(3)
C5 C4 Fe1 70.3(3)
C9 C4 Fe1 129.5(4)
C4 C5 C1 106.0(5)
C4 C5 C10 126.5(6)
C1 C5 C10 127.4(6)
C4 C5 Fe1 71.4(3)
C1 C5 Fe1 68.5(3)
C10 C5 Fe1 127.8(4)
C12 C11 S3 107.0(4)
C11 C12 S2 111.7(4)
C14 C13 S3 112.2(4)
C13 C14 S1 113.4(4)
C22' C21 C22 52.9(8)
C22' C21 S4 107.0(6)
C22 C21 S4 113.4(5)
C24 C23 C24' 47.8(8)
C24 C23 S5 113.3(5)
C24' C23 S5 104.2(6)
C27 C26 C30 108.7(5)
C27 C26 C31 126.1(5)
C30 C26 C31 124.8(5)
C27 C26 Fe2 71.9(3)
C30 C26 Fe2 70.1(3)
C31 C26 Fe2 129.1(4)
C28 C27 C26 107.3(4)
C28 C27 C32 126.6(5)
C26 C27 C32 126.0(5)
C28 C27 Fe2 69.2(3)
C26 C27 Fe2 69.5(3)
C32 C27 Fe2 129.2(4)
C27 C28 C34 108.1(4)
C27 C28 C33 124.7(5)
C34 C28 C33 126.7(5)
C27 C28 Fe2 71.7(3)
C34 C28 Fe2 70.7(3)
C33 C28 Fe2 129.2(4)
C34 C30 C26 107.6(4)
C34 C30 C35 126.2(5)
C26 C30 C35 125.7(5)
C34 C30 Fe2 70.9(3)
C26 C30 Fe2 70.8(3)
C35 C30 Fe2 129.5(3)
C30 C34 C28 108.2(4)
C30 C34 C29 127.1(5)
C28 C34 C29 124.4(5)
C30 C34 Fe2 70.0(3)
C28 C34 Fe2 70.4(3)
C29 C34 Fe2 130.2(3)
F1 P1 F5 90.5(4)
F1 P1 F6 89.5(5)
F5 P1 F6 179.3(4)
F1 P1 F2 90.7(4)
F5 P1 F2 91.6(3)
F6 P1 F2 87.8(4)
F1 P1 F3 90.8(4)
F5 P1 F3 89.0(3)
F6 P1 F3 91.7(3)
F2 P1 F3 178.4(3)
F1 P1 F4 179.1(4)
F5 P1 F4 90.4(3)
F6 P1 F4 89.6(4)
F2 P1 F4 89.2(4)
F3 P1 F4 89.3(3)
F10' P2 F8 109.7(16)
F10' P2 F11' 114(2)
F8 P2 F11' 135(2)
F10' P2 F9 105.6(15)
F8 P2 F9 91.9(10)
F11' P2 F9 65.7(14)
F10' P2 F7 67.9(17)
F8 P2 F7 94.4(9)
F11' P2 F7 112(2)
F9 P2 F7 172.3(10)
F10' P2 F12 157.4(15)
F8 P2 F12 77.1(10)
F11' P2 F12 67.3(18)
F9 P2 F12 95.4(11)
F7 P2 F12 90.4(12)
F10' P2 F12' 119(2)
F8 P2 F12' 87.1(10)
F11' P2 F12' 81.9(12)
F9 P2 F12' 132.4(17)
F7 P2 F12' 52.6(13)
F12 P2 F12' 38.1(15)
F10' P2 F9' 113.3(14)
F8 P2 F9' 108.6(10)
F11' P2 F9' 42.2(13)
F9 P2 F9' 23.5(15)
F7 P2 F9' 154.0(16)
F12 P2 F9' 83.3(10)
F12' P2 F9' 115.1(16)
F10' P2 F7' 63.1(15)
F8 P2 F7' 53.9(11)
F11' P2 F7' 165.4(17)
F9 P2 F7' 128.8(14)
F7 P2 F7' 53.1(12)
F12 P2 F7' 109.5(10)
F12' P2 F7' 87.4(9)
F9' P2 F7' 152.2(15)
F10' P2 F11 70.0(12)
F8 P2 F11 170.3(7)
F11' P2 F11 49.2(19)
F9 P2 F11 97.5(9)
F7 P2 F11 76.4(10)
F12 P2 F11 99.6(8)
F12' P2 F11 84.9(11)
F9' P2 F11 79.8(10)
F7' P2 F11 120.1(13)
F10' P2 F10 43.0(11)
F8 P2 F10 93.7(8)
F11' P2 F10 110.0(13)
F9 P2 F10 66.3(10)
F7 P2 F10 108.7(14)
F12 P2 F10 159.6(7)
F12' P2 F10 161.3(16)
F9' P2 F10 82.4(10)
F7' P2 F10 78.0(5)
F11 P2 F10 92.2(5)
F10' P2 F8' 111.6(15)
F8 P2 F8' 30.2(8)
F11' P2 F8' 117(2)
F9 P2 F8' 62.0(11)
F7 P2 F8' 123.7(12)
F12 P2 F8' 85.3(7)
F12' P2 F8' 110.0(14)
F9' P2 F8' 80.9(12)
F7' P2 F8' 75.9(13)
F11 P2 F8' 159.4(9)
F10 P2 F8' 78.1(8)
P2 F9 F10 62.7(8)
F9 F10 P2 51.0(6)
P2 F7' F10' 49.6(8)
F11' F9' P2 60.8(16)
P2 F10' F7' 67.2(11)
F9' F11' P2 76.9(19)
C41 C42 Cl1 124.3(8)
C41 C42 Cl1' 94.8(11)
Cl1 C42 Cl1' 46.7(7)
C42 C41 Cl2' 124.5(11)
C42 C41 Cl2 116.5(8)
Cl2' C41 Cl2 57.1(9)
C21 C22 S6 109.2(6)
C23 C24 S6 115.4(7)
C21 C22' S6 92.3(8)
C23 C24' S6 99.8(8)

loop_
_geom_bond_atom_site_label_1
_geom_bond_atom_site_label_2
_geom_bond_distance
Fe1 C2 2.092(5)
Fe1 C1 2.105(6)
Fe1 C3 2.125(6)
Fe1 C5 2.150(5)
Fe1 C4 2.165(5)
Fe1 S2 2.2215(13)
Fe1 S3 2.2360(14)
Fe1 S1 2.2409(14)
Fe1 Fe3 2.6558(9)
Fe3 S5 2.2443(13)
Fe3 S1 2.2509(13)
Fe3 S2 2.2580(14)
Fe3 S4 2.2777(13)
Fe3 Fe2 2.6363(8)
Fe2 C30 2.120(5)
Fe2 C26 2.130(5)
Fe2 C28 2.128(5)
Fe2 C34 2.132(5)
Fe2 C27 2.161(5)
Fe2 S5 2.2336(13)
Fe2 S6 2.2357(14)
Fe2 S4 2.2407(14)
S1 C14 1.838(5)
S2 C12 1.826(6)
S3 C13 1.830(7)
S3 C11 1.832(7)
S4 C21 1.833(6)
S5 C23 1.842(6)
S6 C24' 1.655(18)
S6 C22 1.872(11)
S6 C22' 1.58(2)
S6 C24 1.854(10)
C1 C2 1.399(9)
C1 C5 1.448(8)
C1 C6 1.518(9)
C2 C3 1.423(9)
C2 C7 1.503(8)
C3 C4 1.414(8)
C3 C8 1.510(9)
C4 C5 1.416(9)
C4 C9 1.502(9)
C5 C10 1.485(8)
C11 C12 1.537(9)
C13 C14 1.484(9)
C21 C22' 2.143(10)
C21 C22 1.446(12)
C23 C24 1.421(12)
C23 C24' 1.968(11)
C26 C27 1.418(7)
C26 C30 1.424(7)
C26 C31 1.497(8)
C27 C28 1.435(7)
C27 C32 1.511(7)
C28 C34 1.419(7)
C28 C33 1.497(7)
C29 C34 1.495(7)
C30 C34 1.424(7)
C30 C35 1.486(7)
P1 F1 1.533(6)
P1 F5 1.551(5)
P1 F6 1.563(5)
P1 F2 1.557(5)
P1 F3 1.579(5)
P1 F4 1.568(5)
P2 F10' 1.357(15)
P2 F8 1.437(12)
P2 F11' 1.403(19)
P2 F9 1.467(15)
P2 F7 1.478(12)
P2 F12 1.533(11)
P2 F12' 1.564(15)
P2 F9' 1.57(2)
P2 F7' 1.642(14)
P2 F11 1.614(9)
P2 F10 1.677(8)
P2 F8' 1.802(18)
F9 F10 1.73(2)
F7' F10' 1.59(4)
F9' F11' 1.08(3)
C42 C41 1.384(8)
C42 Cl1 1.560(12)
C42 Cl1' 1.89(2)
C41 Cl2' 1.745(17)
C41 Cl2 1.791(11)
